data_1529963
loop_
_publ_author_name
'Ganguli, A.K.'
'Nanjundaswamy, K.S.'
'Rao, C.N.R.'
'Sequeira, A.'
'Rajagopal, H.'

_publ_section_title
;
 A neutron diffraction study of the superconductor, Tl.5 Pb.5 Ca Sr2 Cu2
 Oy
;
_journal_name_full 'Materials Research Bulletin'
_journal_page_first 883
_journal_page_last 888
_journal_volume 24
_journal_year 1989
_chemical_formula_sum 'Ca Cu2 O7 Pb0.7 Sr1.82 Tl0.3'
_chemical_name_systematic 'Ca (Tl0.3 Pb0.7) Sr1.82 Cu2 O7'
_space_group_IT_number 123
_symmetry_space_group_name_Hall '-P 4 2'
_symmetry_space_group_name_H-M 'P 4/m m m'
_cell_angle_alpha 90
_cell_angle_beta 90
_cell_angle_gamma 90
_cell_formula_units_Z 1
_cell_length_a 3.794
_cell_length_b 3.794
_cell_length_c 12.084
_cell_volume 173.942
_citation_journal_id_ASTM MRBUAC
_cod_data_source_file Ganguli_MRBUAC_1989_1840.cif
_cod_data_source_block Ca1Cu2O7Pb0.7Sr1.82Tl0.3
_cod_original_cell_volume 173.9424
_cod_original_formula_sum 'Ca1 Cu2 O7 Pb0.7 Sr1.82 Tl0.3'
_cod_database_code 1529963

loop_
_symmetry_equiv_pos_as_xyz
x,y,z
-y,x,z
-x,-y,z
y,-x,z
x,-y,-z
y,x,-z
-x,y,-z
-y,-x,-z
-x,-y,-z
y,-x,-z
x,y,-z
-y,x,-z
-x,y,z
-y,-x,z
x,-y,z
y,x,z

loop_
_atom_site_label
_atom_site_type_symbol
_atom_site_fract_x
_atom_site_fract_y
_atom_site_fract_z
_atom_site_occupancy
_atom_site_U_iso_or_equiv
O2 O-2 0 0 0.3358 1 0.0
Tl1 Tl+3 0 0 0.5 0.3 0.0
Ca1 Ca+2 0.5 0.5 0 1 0.0
O3 O-2 0.5 0.5 0.5 1 0.0
O1 O-2 0.5 0 0.1279 1 0.0
Sr2 Sr+2 0.5 0.5 0.2808 0.93 0.0
Pb1 Pb+4 0 0 0.5 0.7 0.0
Cu1 Cu+2 0 0 0.1356 1 0.0
